data_7008091
loop_
_publ_author_name
'Ma, Haiyan'
'Melillo, Gianluca'
'Oliva, Leone'
'Spaniol, Thomas P.'
'Englert, Ulli'
'Okuda, Jun'

_publ_section_title
;
 Aluminium alkyl complexes supported by [OSSO] type bisphenolato
 ligands: synthesis, characterization and living polymerization of
 rac-lactide.
;
_journal_issue 4
_journal_name_full 'Dalton transactions (Cambridge, England : 2003)'
_journal_page_first 721
_journal_page_last 727
_journal_paper_doi 10.1039/b416875e
_journal_year 2005
_chemical_formula_sum 'C26 H37 Al O2 S2'
_chemical_formula_weight 472.66
_chemical_name_systematic
;
?
;
_space_group_IT_number 19
_symmetry_cell_setting orthorhombic
_symmetry_space_group_name_Hall 'P 2ac 2ab'
_symmetry_space_group_name_H-M 'P 21 21 21'
_atom_sites_solution_hydrogens geom
_atom_sites_solution_primary direct
_atom_sites_solution_secondary difmap
_audit_creation_method SHELXL-97
_cell_angle_alpha 90.00
_cell_angle_beta 90.00
_cell_angle_gamma 90.00
_cell_formula_units_Z 4
_cell_length_a 8.952(4)
_cell_length_b 15.202(6)
_cell_length_c 18.987(7)
_cell_measurement_reflns_used 25
_cell_measurement_temperature 248(2)
_cell_measurement_theta_max 14.6
_cell_measurement_theta_min 13.3
_cell_volume 2583.9(18)
_computing_cell_refinement CAD4_(Enraf-Nonius,_1977)
_computing_data_collection CAD4_(Enraf-Nonius,_1977)
_computing_data_reduction 'XCAD4 (Harms, Wocadlo, 1995)'
_computing_molecular_graphics 'Ortep-3 for Windows (Farrugia, 1997)'
_computing_structure_refinement 'SHELXL-97 (Sheldrick, 1997)'
_computing_structure_solution 'SHELXS-86 (Sheldrick, 1986)'
_diffrn_ambient_temperature 248(2)
_diffrn_measured_fraction_theta_full 0.997
_diffrn_measured_fraction_theta_max 0.997
_diffrn_measurement_device Enraf_Nonius_CAD4
_diffrn_measurement_method \q/2\q
_diffrn_radiation_monochromator graphite
_diffrn_radiation_source 'fine-focus sealed tube'
_diffrn_radiation_type MoK\a
_diffrn_radiation_wavelength 0.71073
_diffrn_reflns_av_R_equivalents 0.0700
_diffrn_reflns_av_sigmaI/netI 0.0608
_diffrn_reflns_limit_h_max 11
_diffrn_reflns_limit_h_min -10
_diffrn_reflns_limit_k_max 18
_diffrn_reflns_limit_k_min -18
_diffrn_reflns_limit_l_max 23
_diffrn_reflns_limit_l_min -23
_diffrn_reflns_number 15321
_diffrn_reflns_theta_full 25.99
_diffrn_reflns_theta_max 25.99
_diffrn_reflns_theta_min 3.13
_diffrn_standards_decay_% 0
_diffrn_standards_interval_count 120
_diffrn_standards_number 3
_exptl_absorpt_coefficient_mu 0.260
_exptl_absorpt_correction_T_max 0.9498
_exptl_absorpt_correction_T_min 0.8810
_exptl_absorpt_correction_type none
_exptl_crystal_colour colourless
_exptl_crystal_density_diffrn 1.215
_exptl_crystal_density_method 'not measured'
_exptl_crystal_description 'irregular fragment'
_exptl_crystal_F_000 1016
_exptl_crystal_size_max 0.50
_exptl_crystal_size_mid 0.30
_exptl_crystal_size_min 0.20
_refine_diff_density_max 0.287
_refine_diff_density_min -0.228
_refine_diff_density_rms 0.047
_refine_ls_abs_structure_details 'Flack H D (1983), Acta Cryst. A39, 876-881'
_refine_ls_abs_structure_Flack -0.02(7)
_refine_ls_extinction_method none
_refine_ls_goodness_of_fit_ref 1.061
_refine_ls_hydrogen_treatment noref
_refine_ls_matrix_type full
_refine_ls_number_parameters 289
_refine_ls_number_reflns 5045
_refine_ls_number_restraints 0
_refine_ls_restrained_S_all 1.061
_refine_ls_R_factor_all 0.0575
_refine_ls_R_factor_gt 0.0420
_refine_ls_shift/su_max 0.000
_refine_ls_shift/su_mean 0.000
_refine_ls_structure_factor_coef Fsqd
_refine_ls_weighting_details 'calc w=1/[\s^2^(Fo^2^)+(0.0421P)^2^+0.4353P] where P=(Fo^2^+2Fc^2^)/3'
_refine_ls_weighting_scheme calc
_refine_ls_wR_factor_gt 0.0871
_refine_ls_wR_factor_ref 0.0939
_reflns_number_gt 4305
_reflns_number_total 5045
_reflns_threshold_expression >2sigma(I)
_cod_data_source_file b416875e.txt
_cod_data_source_block gm2
_cod_database_code 7008091

loop_
_symmetry_equiv_pos_as_xyz
'x, y, z'
'-x+1/2, -y, z+1/2'
'x+1/2, -y+1/2, -z'
'-x, y+1/2, -z+1/2'

loop_
_atom_site_label
_atom_site_type_symbol
_atom_site_fract_x
_atom_site_fract_y
_atom_site_fract_z
_atom_site_U_iso_or_equiv
_atom_site_adp_type
_atom_site_occupancy
_atom_site_symmetry_multiplicity
_atom_site_calc_flag
_atom_site_refinement_flags
_atom_site_disorder_assembly
_atom_site_disorder_group
S1 S 0.26389(7) 0.22578(4) 0.39397(4) 0.03956(16) Uani 1 1 d . . .
S2 S 0.42083(8) 0.14299(4) 0.25106(4) 0.04446(17) Uani 1 1 d . . .
O1 O 0.01714(19) 0.11091(11) 0.39196(9) 0.0378(4) Uani 1 1 d . . .
O2 O 0.2519(2) 0.01617(10) 0.33805(9) 0.0380(4) Uani 1 1 d . . .
Al Al 0.14778(9) 0.11181(5) 0.32098(4) 0.03502(18) Uani 1 1 d . . .
C1 C 0.0711(3) 0.11693(15) 0.45794(13) 0.0336(5) Uani 1 1 d . . .
C2 C 0.0064(3) 0.07314(15) 0.51510(13) 0.0348(5) Uani 1 1 d . . .
C3 C 0.0813(3) 0.07863(16) 0.57959(14) 0.0388(6) Uani 1 1 d . . .
H3 H 0.0396 0.0493 0.6185 0.047 Uiso 1 1 calc R . .
C4 C 0.2142(3) 0.12507(16) 0.58971(14) 0.0410(6) Uani 1 1 d . . .
C5 C 0.2712(3) 0.17233(16) 0.53405(14) 0.0399(6) Uani 1 1 d . . .
H5 H 0.3573 0.2070 0.5398 0.048 Uiso 1 1 calc R . .
C6 C 0.1997(3) 0.16803(15) 0.46948(14) 0.0344(5) Uani 1 1 d . . .
C7 C 0.2946(4) 0.1237(2) 0.65947(15) 0.0593(8) Uani 1 1 d . . .
H7A H 0.3695 0.0777 0.6591 0.089 Uiso 1 1 calc R . .
H7B H 0.2234 0.1125 0.6969 0.089 Uiso 1 1 calc R . .
H7C H 0.3425 0.1801 0.6673 0.089 Uiso 1 1 calc R . .
C8 C -0.1379(3) 0.01915(16) 0.50619(14) 0.0390(6) Uani 1 1 d . . .
C9 C -0.1039(3) -0.06041(18) 0.45831(16) 0.0493(7) Uani 1 1 d . . .
H9A H -0.0286 -0.0971 0.4804 0.074 Uiso 1 1 calc R . .
H9B H -0.0673 -0.0398 0.4132 0.074 Uiso 1 1 calc R . .
H9C H -0.1944 -0.0944 0.4513 0.074 Uiso 1 1 calc R . .
C10 C -0.1963(4) -0.0160(2) 0.57618(18) 0.0590(8) Uani 1 1 d . . .
H10A H -0.1213 -0.0534 0.5976 0.089 Uiso 1 1 calc R . .
H10B H -0.2867 -0.0497 0.5681 0.089 Uiso 1 1 calc R . .
H10C H -0.2182 0.0329 0.6074 0.089 Uiso 1 1 calc R . .
C11 C -0.2622(3) 0.07415(19) 0.47252(17) 0.0511(7) Uani 1 1 d . . .
H11A H -0.3520 0.0388 0.4683 0.077 Uiso 1 1 calc R . .
H11B H -0.2308 0.0934 0.4261 0.077 Uiso 1 1 calc R . .
H11C H -0.2826 0.1251 0.5018 0.077 Uiso 1 1 calc R . .
C12 C 0.4610(3) 0.19727(17) 0.38937(16) 0.0424(6) Uani 1 1 d . . .
H12A H 0.5181 0.2339 0.4223 0.051 Uiso 1 1 calc R . .
H12B H 0.4750 0.1355 0.4026 0.051 Uiso 1 1 calc R . .
C13 C 0.5161(3) 0.21204(17) 0.31513(16) 0.0470(7) Uani 1 1 d . . .
H13A H 0.6235 0.1999 0.3132 0.056 Uiso 1 1 calc R . .
H13B H 0.5012 0.2739 0.3025 0.056 Uiso 1 1 calc R . .
C14 C 0.4842(3) 0.03802(16) 0.27913(13) 0.0375(6) Uani 1 1 d . . .
C15 C 0.3889(3) -0.01214(15) 0.32192(13) 0.0339(5) Uani 1 1 d . . .
C16 C 0.4448(3) -0.09236(15) 0.34960(13) 0.0353(6) Uani 1 1 d . . .
C17 C 0.5872(3) -0.11885(16) 0.32742(14) 0.0425(6) Uani 1 1 d . . .
H17 H 0.6234 -0.1730 0.3442 0.051 Uiso 1 1 calc R . .
C18 C 0.6786(3) -0.07113(19) 0.28270(15) 0.0442(6) Uani 1 1 d . . .
C19 C 0.6259(3) 0.00960(18) 0.25939(15) 0.0425(6) Uani 1 1 d . . .
H19 H 0.6859 0.0451 0.2303 0.051 Uiso 1 1 calc R . .
C20 C 0.8326(4) -0.1043(2) 0.26122(18) 0.0613(8) Uani 1 1 d . . .
H20A H 0.8358 -0.1122 0.2106 0.092 Uiso 1 1 calc R . .
H20B H 0.8523 -0.1601 0.2843 0.092 Uiso 1 1 calc R . .
H20C H 0.9077 -0.0618 0.2752 0.092 Uiso 1 1 calc R . .
C21 C 0.3547(3) -0.14627(16) 0.40283(15) 0.0431(6) Uani 1 1 d . . .
C22 C 0.4425(4) -0.2261(2) 0.43015(19) 0.0673(10) Uani 1 1 d . . .
H22A H 0.4639 -0.2656 0.3913 0.101 Uiso 1 1 calc R . .
H22B H 0.3836 -0.2567 0.4653 0.101 Uiso 1 1 calc R . .
H22C H 0.5355 -0.2063 0.4511 0.101 Uiso 1 1 calc R . .
C23 C 0.3176(4) -0.08903(18) 0.46708(15) 0.0479(7) Uani 1 1 d . . .
H23A H 0.4095 -0.0687 0.4887 0.072 Uiso 1 1 calc R . .
H23B H 0.2611 -0.1234 0.5009 0.072 Uiso 1 1 calc R . .
H23C H 0.2587 -0.0388 0.4522 0.072 Uiso 1 1 calc R . .
C24 C 0.2105(4) -0.1794(2) 0.36828(17) 0.0580(8) Uani 1 1 d . . .
H24A H 0.1564 -0.1301 0.3483 0.087 Uiso 1 1 calc R . .
H24B H 0.1487 -0.2082 0.4034 0.087 Uiso 1 1 calc R . .
H24C H 0.2350 -0.2210 0.3313 0.087 Uiso 1 1 calc R . .
C25 C 0.0276(3) 0.1400(2) 0.23858(15) 0.0502(7) Uani 1 1 d . . .
H25A H -0.0610 0.1022 0.2408 0.060 Uiso 1 1 calc R . .
H25B H -0.0078 0.2004 0.2451 0.060 Uiso 1 1 calc R . .
C26 C 0.0852(5) 0.1343(3) 0.16389(17) 0.0769(11) Uani 1 1 d . . .
H26A H 0.1564 0.1813 0.1556 0.115 Uiso 1 1 calc R . .
H26B H 0.0024 0.1399 0.1312 0.115 Uiso 1 1 calc R . .
H26C H 0.1339 0.0779 0.1569 0.115 Uiso 1 1 calc R . .

loop_
_atom_site_aniso_label
_atom_site_aniso_U_11
_atom_site_aniso_U_22
_atom_site_aniso_U_33
_atom_site_aniso_U_23
_atom_site_aniso_U_13
_atom_site_aniso_U_12
S1 0.0389(4) 0.0312(3) 0.0486(4) 0.0051(3) -0.0055(3) -0.0026(3)
S2 0.0464(4) 0.0451(4) 0.0419(4) 0.0132(3) -0.0028(3) -0.0053(3)
O1 0.0334(9) 0.0445(9) 0.0354(9) 0.0027(8) -0.0075(8) -0.0026(8)
O2 0.0344(9) 0.0346(8) 0.0450(11) 0.0088(7) 0.0008(8) -0.0004(8)
Al 0.0360(4) 0.0340(4) 0.0350(4) 0.0074(3) -0.0062(3) -0.0017(3)
C1 0.0358(13) 0.0299(11) 0.0352(13) 0.0005(10) -0.0052(11) 0.0067(10)
C2 0.0391(14) 0.0299(11) 0.0353(13) -0.0018(10) -0.0018(11) 0.0052(10)
C3 0.0454(14) 0.0353(12) 0.0358(13) 0.0020(10) -0.0009(12) 0.0065(11)
C4 0.0449(16) 0.0392(13) 0.0388(15) -0.0051(11) -0.0123(12) 0.0107(11)
C5 0.0347(14) 0.0355(12) 0.0495(16) -0.0086(11) -0.0090(13) 0.0042(11)
C6 0.0349(13) 0.0285(11) 0.0398(14) 0.0005(10) -0.0054(11) 0.0024(10)
C7 0.062(2) 0.071(2) 0.0454(17) -0.0058(14) -0.0187(15) 0.0089(16)
C8 0.0381(14) 0.0383(13) 0.0405(15) 0.0020(11) 0.0011(12) -0.0001(11)
C9 0.0546(19) 0.0401(14) 0.0532(18) -0.0036(12) 0.0005(15) -0.0115(13)
C10 0.056(2) 0.067(2) 0.0547(19) 0.0090(15) 0.0072(16) -0.0108(15)
C11 0.0369(15) 0.0526(15) 0.0638(19) 0.0046(13) -0.0057(15) -0.0017(13)
C12 0.0342(14) 0.0414(14) 0.0515(16) 0.0029(12) -0.0089(13) -0.0055(11)
C13 0.0405(15) 0.0365(14) 0.0639(19) 0.0067(13) 0.0036(14) -0.0101(11)
C14 0.0399(14) 0.0396(13) 0.0329(13) 0.0028(10) -0.0050(12) -0.0060(11)
C15 0.0369(14) 0.0342(12) 0.0306(12) -0.0025(10) -0.0057(11) -0.0042(10)
C16 0.0387(14) 0.0318(12) 0.0356(13) -0.0058(9) -0.0033(11) -0.0018(10)
C17 0.0487(16) 0.0355(13) 0.0434(15) -0.0096(11) -0.0045(13) 0.0034(12)
C18 0.0388(15) 0.0524(16) 0.0413(15) -0.0155(12) 0.0000(12) -0.0016(12)
C19 0.0428(15) 0.0509(15) 0.0338(14) -0.0041(11) 0.0015(12) -0.0104(12)
C20 0.0546(19) 0.069(2) 0.060(2) -0.0161(16) 0.0057(16) 0.0101(16)
C21 0.0513(16) 0.0315(12) 0.0464(16) 0.0040(11) -0.0018(14) 0.0019(12)
C22 0.085(2) 0.0444(16) 0.072(2) 0.0207(15) 0.016(2) 0.0162(17)
C23 0.0581(18) 0.0446(15) 0.0411(15) 0.0050(11) 0.0007(14) 0.0034(13)
C24 0.064(2) 0.0501(16) 0.060(2) 0.0020(14) 0.0021(16) -0.0203(15)
C25 0.0457(16) 0.0550(16) 0.0499(18) 0.0150(14) -0.0166(14) -0.0052(13)
C26 0.092(3) 0.094(3) 0.0444(19) -0.0011(17) -0.020(2) 0.021(2)

loop_
_atom_type_symbol
_atom_type_description
_atom_type_scat_dispersion_real
_atom_type_scat_dispersion_imag
_atom_type_scat_source
C C 0.0033 0.0016 'International Tables Vol C Tables 4.2.6.8 and 6.1.1.4'
H H 0.0000 0.0000 'International Tables Vol C Tables 4.2.6.8 and 6.1.1.4'
Al Al 0.0645 0.0514 'International Tables Vol C Tables 4.2.6.8 and 6.1.1.4'
O O 0.0106 0.0060 'International Tables Vol C Tables 4.2.6.8 and 6.1.1.4'
S S 0.1246 0.1234 'International Tables Vol C Tables 4.2.6.8 and 6.1.1.4'

loop_
_geom_angle_atom_site_label_1
_geom_angle_atom_site_label_2
_geom_angle_atom_site_label_3
_geom_angle
_geom_angle_site_symmetry_1
_geom_angle_site_symmetry_3
_geom_angle_publ_flag
C6 S1 C12 103.58(13) . . ?
C6 S1 Al 88.26(9) . . ?
C12 S1 Al 102.47(10) . . ?
C14 S2 C13 99.68(13) . . ?
C14 S2 Al 89.10(10) . . ?
C13 S2 Al 100.86(10) . . ?
C1 O1 Al 117.85(16) . . ?
C15 O2 Al 135.36(16) . . ?
O2 Al O1 101.66(9) . . ?
O2 Al C25 128.57(12) . . ?
O1 Al C25 104.26(12) . . ?
O2 Al S1 104.82(7) . . ?
O1 Al S1 81.73(7) . . ?
C25 Al S1 122.24(10) . . ?
O2 Al S2 76.48(7) . . ?
O1 Al S2 157.57(7) . . ?
C25 Al S2 93.66(10) . . ?
S1 Al S2 77.28(4) . . ?
O1 C1 C2 122.7(2) . . ?
O1 C1 C6 118.5(2) . . ?
C2 C1 C6 118.8(2) . . ?
C3 C2 C1 116.9(2) . . ?
C3 C2 C8 122.0(2) . . ?
C1 C2 C8 121.1(2) . . ?
C4 C3 C2 124.0(3) . . ?
C4 C3 H3 118.0 . . ?
C2 C3 H3 118.0 . . ?
C5 C4 C3 118.3(2) . . ?
C5 C4 C7 120.3(3) . . ?
C3 C4 C7 121.4(3) . . ?
C4 C5 C6 118.9(2) . . ?
C4 C5 H5 120.5 . . ?
C6 C5 H5 120.5 . . ?
C5 C6 C1 122.9(2) . . ?
C5 C6 S1 122.8(2) . . ?
C1 C6 S1 114.34(19) . . ?
C4 C7 H7A 109.5 . . ?
C4 C7 H7B 109.5 . . ?
H7A C7 H7B 109.5 . . ?
C4 C7 H7C 109.5 . . ?
H7A C7 H7C 109.5 . . ?
H7B C7 H7C 109.5 . . ?
C10 C8 C11 107.8(2) . . ?
C10 C8 C2 112.3(2) . . ?
C11 C8 C2 111.4(2) . . ?
C10 C8 C9 107.9(2) . . ?
C11 C8 C9 109.0(2) . . ?
C2 C8 C9 108.5(2) . . ?
C8 C9 H9A 109.5 . . ?
C8 C9 H9B 109.5 . . ?
H9A C9 H9B 109.5 . . ?
C8 C9 H9C 109.5 . . ?
H9A C9 H9C 109.5 . . ?
H9B C9 H9C 109.5 . . ?
C8 C10 H10A 109.5 . . ?
C8 C10 H10B 109.5 . . ?
H10A C10 H10B 109.5 . . ?
C8 C10 H10C 109.5 . . ?
H10A C10 H10C 109.5 . . ?
H10B C10 H10C 109.5 . . ?
C8 C11 H11A 109.5 . . ?
C8 C11 H11B 109.5 . . ?
H11A C11 H11B 109.5 . . ?
C8 C11 H11C 109.5 . . ?
H11A C11 H11C 109.5 . . ?
H11B C11 H11C 109.5 . . ?
C13 C12 S1 109.0(2) . . ?
C13 C12 H12A 109.9 . . ?
S1 C12 H12A 109.9 . . ?
C13 C12 H12B 109.9 . . ?
S1 C12 H12B 109.9 . . ?
H12A C12 H12B 108.3 . . ?
C12 C13 S2 112.66(18) . . ?
C12 C13 H13A 109.1 . . ?
S2 C13 H13A 109.1 . . ?
C12 C13 H13B 109.1 . . ?
S2 C13 H13B 109.1 . . ?
H13A C13 H13B 107.8 . . ?
C19 C14 C15 122.8(2) . . ?
C19 C14 S2 119.3(2) . . ?
C15 C14 S2 117.9(2) . . ?
O2 C15 C14 121.1(2) . . ?
O2 C15 C16 121.0(2) . . ?
C14 C15 C16 117.9(2) . . ?
C17 C16 C15 117.1(2) . . ?
C17 C16 C21 121.6(2) . . ?
C15 C16 C21 121.3(2) . . ?
C18 C17 C16 124.8(3) . . ?
C18 C17 H17 117.6 . . ?
C16 C17 H17 117.6 . . ?
C17 C18 C19 117.3(3) . . ?
C17 C18 C20 121.7(3) . . ?
C19 C18 C20 121.0(3) . . ?
C18 C19 C14 119.9(3) . . ?
C18 C19 H19 120.1 . . ?
C14 C19 H19 120.1 . . ?
C18 C20 H20A 109.5 . . ?
C18 C20 H20B 109.5 . . ?
H20A C20 H20B 109.5 . . ?
C18 C20 H20C 109.5 . . ?
H20A C20 H20C 109.5 . . ?
H20B C20 H20C 109.5 . . ?
C16 C21 C24 109.7(2) . . ?
C16 C21 C23 109.6(2) . . ?
C24 C21 C23 110.1(3) . . ?
C16 C21 C22 112.1(2) . . ?
C24 C21 C22 108.4(2) . . ?
C23 C21 C22 106.9(2) . . ?
C21 C22 H22A 109.5 . . ?
C21 C22 H22B 109.5 . . ?
H22A C22 H22B 109.5 . . ?
C21 C22 H22C 109.5 . . ?
H22A C22 H22C 109.5 . . ?
H22B C22 H22C 109.5 . . ?
C21 C23 H23A 109.5 . . ?
C21 C23 H23B 109.5 . . ?
H23A C23 H23B 109.5 . . ?
C21 C23 H23C 109.5 . . ?
H23A C23 H23C 109.5 . . ?
H23B C23 H23C 109.5 . . ?
C21 C24 H24A 109.5 . . ?
C21 C24 H24B 109.5 . . ?
H24A C24 H24B 109.5 . . ?
C21 C24 H24C 109.5 . . ?
H24A C24 H24C 109.5 . . ?
H24B C24 H24C 109.5 . . ?
C26 C25 Al 123.5(2) . . ?
C26 C25 H25A 106.4 . . ?
Al C25 H25A 106.4 . . ?
C26 C25 H25B 106.4 . . ?
Al C25 H25B 106.4 . . ?
H25A C25 H25B 106.5 . . ?
C25 C26 H26A 109.5 . . ?
C25 C26 H26B 109.5 . . ?
H26A C26 H26B 109.5 . . ?
C25 C26 H26C 109.5 . . ?
H26A C26 H26C 109.5 . . ?
H26B C26 H26C 109.5 . . ?

loop_
_geom_bond_atom_site_label_1
_geom_bond_atom_site_label_2
_geom_bond_distance
_geom_bond_site_symmetry_2
_geom_bond_publ_flag
S1 C6 1.777(3) . ?
S1 C12 1.819(3) . ?
S1 Al 2.4501(11) . ?
S2 C14 1.775(3) . ?
S2 C13 1.819(3) . ?
S2 Al 2.8217(14) . ?
O1 C1 1.346(3) . ?
O1 Al 1.784(2) . ?
O2 C15 1.336(3) . ?
O2 Al 1.7572(18) . ?
Al C25 1.947(3) . ?
C1 C2 1.399(4) . ?
C1 C6 1.405(4) . ?
C2 C3 1.398(4) . ?
C2 C8 1.539(4) . ?
C3 C4 1.397(4) . ?
C3 H3 0.9400 . ?
C4 C5 1.376(4) . ?
C4 C7 1.507(4) . ?
C5 C6 1.385(4) . ?
C5 H5 0.9400 . ?
C7 H7A 0.9700 . ?
C7 H7B 0.9700 . ?
C7 H7C 0.9700 . ?
C8 C10 1.525(4) . ?
C8 C11 1.532(4) . ?
C8 C9 1.543(4) . ?
C9 H9A 0.9700 . ?
C9 H9B 0.9700 . ?
C9 H9C 0.9700 . ?
C10 H10A 0.9700 . ?
C10 H10B 0.9700 . ?
C10 H10C 0.9700 . ?
C11 H11A 0.9700 . ?
C11 H11B 0.9700 . ?
C11 H11C 0.9700 . ?
C12 C13 1.510(4) . ?
C12 H12A 0.9800 . ?
C12 H12B 0.9800 . ?
C13 H13A 0.9800 . ?
C13 H13B 0.9800 . ?
C14 C19 1.392(4) . ?
C14 C15 1.403(4) . ?
C15 C16 1.419(3) . ?
C16 C17 1.402(4) . ?
C16 C21 1.531(4) . ?
C17 C18 1.384(4) . ?
C17 H17 0.9400 . ?
C18 C19 1.387(4) . ?
C18 C20 1.524(4) . ?
C19 H19 0.9400 . ?
C20 H20A 0.9700 . ?
C20 H20B 0.9700 . ?
C20 H20C 0.9700 . ?
C21 C24 1.534(4) . ?
C21 C23 1.535(4) . ?
C21 C22 1.536(4) . ?
C22 H22A 0.9700 . ?
C22 H22B 0.9700 . ?
C22 H22C 0.9700 . ?
C23 H23A 0.9700 . ?
C23 H23B 0.9700 . ?
C23 H23C 0.9700 . ?
C24 H24A 0.9700 . ?
C24 H24B 0.9700 . ?
C24 H24C 0.9700 . ?
C25 C26 1.512(5) . ?
C25 H25A 0.9800 . ?
C25 H25B 0.9800 . ?
C26 H26A 0.9700 . ?
C26 H26B 0.9700 . ?
C26 H26C 0.9700 . ?

loop_
_geom_torsion_atom_site_label_1
_geom_torsion_atom_site_label_2
_geom_torsion_atom_site_label_3
_geom_torsion_atom_site_label_4
_geom_torsion
_geom_torsion_site_symmetry_1
_geom_torsion_site_symmetry_2
_geom_torsion_site_symmetry_3
_geom_torsion_site_symmetry_4
_geom_torsion_publ_flag
C15 O2 Al O1 -156.0(2) . . . . ?
C15 O2 Al C25 84.9(3) . . . . ?
C15 O2 Al S1 -71.6(2) . . . . ?
C15 O2 Al S2 1.0(2) . . . . ?
C1 O1 Al O2 62.46(17) . . . . ?
C1 O1 Al C25 -162.35(17) . . . . ?
C1 O1 Al S1 -41.06(15) . . . . ?
C1 O1 Al S2 -20.3(3) . . . . ?
C6 S1 Al O2 -66.95(10) . . . . ?
C12 S1 Al O2 36.58(12) . . . . ?
C6 S1 Al O1 33.00(10) . . . . ?
C12 S1 Al O1 136.53(11) . . . . ?
C6 S1 Al C25 134.69(14) . . . . ?
C12 S1 Al C25 -121.78(15) . . . . ?
C6 S1 Al S2 -139.04(8) . . . . ?
C12 S1 Al S2 -35.51(10) . . . . ?
C14 S2 Al O2 0.68(10) . . . . ?
C13 S2 Al O2 -99.00(11) . . . . ?
C14 S2 Al O1 88.52(19) . . . . ?
C13 S2 Al O1 -11.2(2) . . . . ?
C14 S2 Al C25 -128.17(13) . . . . ?
C13 S2 Al C25 132.15(13) . . . . ?
C14 S2 Al S1 109.58(9) . . . . ?
C13 S2 Al S1 9.90(9) . . . . ?
Al O1 C1 C2 -144.9(2) . . . . ?
Al O1 C1 C6 33.8(3) . . . . ?
O1 C1 C2 C3 174.4(2) . . . . ?
C6 C1 C2 C3 -4.3(3) . . . . ?
O1 C1 C2 C8 -3.6(4) . . . . ?
C6 C1 C2 C8 177.6(2) . . . . ?
C1 C2 C3 C4 0.4(4) . . . . ?
C8 C2 C3 C4 178.4(2) . . . . ?
C2 C3 C4 C5 3.7(4) . . . . ?
C2 C3 C4 C7 -176.1(3) . . . . ?
C3 C4 C5 C6 -3.6(3) . . . . ?
C7 C4 C5 C6 176.2(2) . . . . ?
C4 C5 C6 C1 -0.4(4) . . . . ?
C4 C5 C6 S1 -179.67(19) . . . . ?
O1 C1 C6 C5 -174.3(2) . . . . ?
C2 C1 C6 C5 4.5(4) . . . . ?
O1 C1 C6 S1 5.1(3) . . . . ?
C2 C1 C6 S1 -176.15(18) . . . . ?
C12 S1 C6 C5 50.3(2) . . . . ?
Al S1 C6 C5 152.7(2) . . . . ?
C12 S1 C6 C1 -129.07(19) . . . . ?
Al S1 C6 C1 -26.66(17) . . . . ?
C3 C2 C8 C10 7.2(3) . . . . ?
C1 C2 C8 C10 -174.8(2) . . . . ?
C3 C2 C8 C11 128.2(3) . . . . ?
C1 C2 C8 C11 -53.9(3) . . . . ?
C3 C2 C8 C9 -111.9(3) . . . . ?
C1 C2 C8 C9 66.1(3) . . . . ?
C6 S1 C12 C13 158.64(17) . . . . ?
Al S1 C12 C13 67.40(17) . . . . ?
S1 C12 C13 S2 -61.9(2) . . . . ?
C14 S2 C13 C12 -65.7(2) . . . . ?
Al S2 C13 C12 25.2(2) . . . . ?
C13 S2 C14 C19 -79.9(2) . . . . ?
Al S2 C14 C19 179.2(2) . . . . ?
C13 S2 C14 C15 98.8(2) . . . . ?
Al S2 C14 C15 -2.11(19) . . . . ?
Al O2 C15 C14 -3.0(4) . . . . ?
Al O2 C15 C16 174.68(18) . . . . ?
C19 C14 C15 O2 -178.0(2) . . . . ?
S2 C14 C15 O2 3.4(3) . . . . ?
C19 C14 C15 C16 4.3(4) . . . . ?
S2 C14 C15 C16 -174.36(18) . . . . ?
O2 C15 C16 C17 177.3(2) . . . . ?
C14 C15 C16 C17 -5.0(3) . . . . ?
O2 C15 C16 C21 -4.2(4) . . . . ?
C14 C15 C16 C21 173.5(2) . . . . ?
C15 C16 C17 C18 2.3(4) . . . . ?
C21 C16 C17 C18 -176.1(2) . . . . ?
C16 C17 C18 C19 1.4(4) . . . . ?
C16 C17 C18 C20 179.8(2) . . . . ?
C17 C18 C19 C14 -2.3(4) . . . . ?
C20 C18 C19 C14 179.3(2) . . . . ?
C15 C14 C19 C18 -0.5(4) . . . . ?
S2 C14 C19 C18 178.1(2) . . . . ?
C17 C16 C21 C24 -117.2(3) . . . . ?
C15 C16 C21 C24 64.4(3) . . . . ?
C17 C16 C21 C23 121.8(3) . . . . ?
C15 C16 C21 C23 -56.6(3) . . . . ?
C17 C16 C21 C22 3.3(4) . . . . ?
C15 C16 C21 C22 -175.1(3) . . . . ?
O2 Al C25 C26 -52.1(3) . . . . ?
O1 Al C25 C26 -170.1(3) . . . . ?
S1 Al C25 C26 100.8(3) . . . . ?
S2 Al C25 C26 23.5(3) . . . . ?
